data_7233946
loop_
_publ_author_name
'Anurach Poloek'
'Chiao-Wen Lin'
'Chin-Ti Chen'
'Chao-Tsen Chen'

_publ_section_title
;
 High colour rendering index and colour stable hybrid white efficient
 OLEDs with a double emitting layer structure using a single
 phosphorescence dopant of heteroleptic platinum complexes
;
_journal_name_full 'Journal of Materials Chemistry C'
_journal_page_first 10343
_journal_page_last 10356
_journal_paper_doi 10.1039/C4TC01791A
_journal_volume 2
_journal_year 2014
_chemical_formula_moiety 'C25 H15 F2 N3 O2 Pt'
_chemical_formula_sum 'C25 H15 F2 N3 O2 Pt'
_chemical_formula_weight 622.49
_chemical_name_common PtOPh
_chemical_name_systematic FPtOPhND
_space_group_IT_number 14
_space_group_name_Hall '-P 2ybc'
_space_group_name_H-M_alt 'P 1 21/c 1'
_symmetry_cell_setting monoclinic
_symmetry_space_group_name_Hall '-P 2ybc'
_symmetry_space_group_name_H-M 'P 1 21/c 1'
_atom_sites_solution_hydrogens geom
_atom_sites_solution_primary direct
_atom_sites_solution_secondary difmap
_cell_angle_alpha 90
_cell_angle_beta 98.290(4)
_cell_angle_gamma 90
_cell_formula_units_Z 4
_cell_length_a 14.9476(8)
_cell_length_b 19.1171(8)
_cell_length_c 6.8875(3)
_cell_measurement_reflns_used 6549
_cell_measurement_temperature 100.00(10)
_cell_measurement_theta_max 30.0208
_cell_measurement_theta_min 2.9471
_cell_volume 1947.57(16)
_computing_cell_refinement
;
        CrysAlisPro, Oxford Diffraction Ltd.,
        Version 1.171.34.40 (release 27-08-2010 CrysAlis171 .NET)
        (compiled Aug 27 2010,11:50:40)
;
_computing_data_collection
;
        CrysAlisPro, Oxford Diffraction Ltd.,
        Version 1.171.34.40 (release 27-08-2010 CrysAlis171 .NET)
        (compiled Aug 27 2010,11:50:40)
;
_computing_data_reduction
;
        CrysAlisPro, Oxford Diffraction Ltd.,
        Version 1.171.34.40 (release 27-08-2010 CrysAlis171 .NET)
        (compiled Aug 27 2010,11:50:40)
;
_computing_molecular_graphics 'Ortep-3 for Windows (Farrugia, 1997)'
_computing_publication_material 'WinGX publication routines (Farrugia, 1999)'
_computing_structure_refinement 'SHELXL-97 (Sheldrick, 1997)'
_computing_structure_solution 'SHELXS-97 (Sheldrick, 1997)'
_diffrn_ambient_temperature 100.00(10)
_diffrn_detector_area_resol_mean 10.4875
_diffrn_measured_fraction_theta_full 0.999
_diffrn_measured_fraction_theta_max 0.897
_diffrn_measurement_device_type 'Xcalibur, Atlas, Gemini'
_diffrn_measurement_method '\w scans'
_diffrn_orient_matrix_UB_11 0.0335906
_diffrn_orient_matrix_UB_12 0.02645
_diffrn_orient_matrix_UB_13 0.0154181
_diffrn_orient_matrix_UB_21 0.0341278
_diffrn_orient_matrix_UB_22 -0.0255777
_diffrn_orient_matrix_UB_23 -0.0030675
_diffrn_orient_matrix_UB_31 -0.0029655
_diffrn_orient_matrix_UB_32 0.0047211
_diffrn_orient_matrix_UB_33 -0.1028322
_diffrn_radiation_monochromator graphite
_diffrn_radiation_type MoK\a
_diffrn_radiation_wavelength 0.71073
_diffrn_reflns_av_R_equivalents 0.0513
_diffrn_reflns_av_unetI/netI 0.0578
_diffrn_reflns_limit_h_max 20
_diffrn_reflns_limit_h_min -20
_diffrn_reflns_limit_k_max 26
_diffrn_reflns_limit_k_min -26
_diffrn_reflns_limit_l_max 9
_diffrn_reflns_limit_l_min -9
_diffrn_reflns_number 19303
_diffrn_reflns_theta_full 25
_diffrn_reflns_theta_max 30.09
_diffrn_reflns_theta_min 2.95
_exptl_absorpt_coefficient_mu 7.255
_exptl_absorpt_correction_T_max 1
_exptl_absorpt_correction_T_min 0.68999
_exptl_absorpt_correction_type multi-scan
_exptl_absorpt_process_details
;
        CrysAlisPro, Oxford Diffraction Ltd.,
        Version 1.171.34.40 (release 27-08-2010 CrysAlis171 .NET)
        (compiled Aug 27 2010,11:50:40)
        Empirical absorption correction using spherical harmonics,
 implemented in SCALE3 ABSPACK scaling algorithm.
;
_exptl_crystal_colour orange
_exptl_crystal_density_diffrn 2.123
_exptl_crystal_density_meas ?
_exptl_crystal_density_method 'not measured'
_exptl_crystal_description niddle
_exptl_crystal_F_000 1192
_exptl_crystal_preparation Luminescent
_exptl_crystal_recrystallization_method 'Re-crystallisation from solvent: CH2Cl2/CH3OH'
_exptl_crystal_size_max 0.14
_exptl_crystal_size_mid 0.04
_exptl_crystal_size_min 0.04
_refine_diff_density_max 0.986
_refine_diff_density_min -1.167
_refine_diff_density_rms 0.189
_refine_ls_extinction_method none
_refine_ls_goodness_of_fit_ref 1.03
_refine_ls_hydrogen_treatment constr
_refine_ls_matrix_type full
_refine_ls_number_parameters 298
_refine_ls_number_reflns 5135
_refine_ls_number_restraints 0
_refine_ls_restrained_S_all 1.03
_refine_ls_R_factor_all 0.0519
_refine_ls_R_factor_gt 0.0316
_refine_ls_shift/su_max 0.002
_refine_ls_shift/su_mean 0
_refine_ls_structure_factor_coef Fsqd
_refine_ls_weighting_details 'calc w=1/[\s^2^(Fo^2^)+(0.0127P)^2^+1.0749P] where P=(Fo^2^+2Fc^2^)/3'
_refine_ls_weighting_scheme calc
_refine_ls_wR_factor_gt 0.0493
_refine_ls_wR_factor_ref 0.0545
_reflns_number_gt 4000
_reflns_number_total 5135
_reflns_threshold_expression >2sigma(I)
_cod_data_source_file 1000002.cif
_cod_data_source_block PCOD1000002
_cod_depositor_comments
;
The following automatic conversions were performed:

data item '_exptl_crystal_density_meas' value 'not measured' was
changed to '?' -- the value is perceived as not measured.

Automatic conversion script
Id: cif_fix_values 6909 2019-04-08 15:41:33Z antanas 
;
_cod_original_sg_symbol_H-M 'P 21/c'
_cod_database_code 7233946

loop_
_symmetry_equiv_pos_as_xyz
'x, y, z'
'-x, y+1/2, -z+1/2'
'-x, -y, -z'
'x, -y-1/2, z-1/2'

loop_
_atom_site_label
_atom_site_type_symbol
_atom_site_fract_x
_atom_site_fract_y
_atom_site_fract_z
_atom_site_U_iso_or_equiv
_atom_site_adp_type
_atom_site_occupancy
_atom_site_symmetry_multiplicity
_atom_site_calc_flag
_atom_site_refinement_flags
_atom_site_disorder_assembly
_atom_site_disorder_group
Pt Pt 0.406050(12) 0.728555(8) 0.60083(2) 0.01091(5) Uani 1 1 d . . .
F1 F 0.39613(18) 0.45870(11) 0.8122(3) 0.0207(6) Uani 1 1 d . . .
F2 F 0.67106(18) 0.54771(12) 0.6750(3) 0.0228(6) Uani 1 1 d . . .
O1 O 0.3661(2) 0.83503(14) 0.5832(4) 0.0144(6) Uani 1 1 d . . .
O2 O -0.0097(2) 0.72539(15) 0.4596(4) 0.0199(7) Uani 1 1 d . . .
N1 N 0.2702(2) 0.71671(16) 0.5555(4) 0.0115(7) Uani 1 1 d . . .
N5 N 0.0848(3) 0.84603(17) 0.4965(5) 0.0159(8) Uani 1 1 d . . .
N17 N 0.5380(2) 0.74348(17) 0.6037(4) 0.0119(7) Uani 1 1 d . . .
C2 C 0.2212(3) 0.6589(2) 0.5202(5) 0.0125(9) Uani 1 1 d . . .
H2 H 0.2514 0.6165 0.5167 0.015 Uiso 1 1 calc R . .
C3 C 0.1279(3) 0.6584(2) 0.4882(5) 0.0150(9) Uani 1 1 d . . .
H3 H 0.0969 0.6162 0.4681 0.018 Uiso 1 1 calc R . .
C4 C 0.0808(3) 0.7201(2) 0.4862(5) 0.0158(9) Uani 1 1 d . . .
C6 C 0.1377(3) 0.9024(2) 0.5158(5) 0.0164(10) Uani 1 1 d . . .
H6 H 0.1085 0.9455 0.5078 0.02 Uiso 1 1 calc R . .
C7 C 0.2313(3) 0.9038(2) 0.5467(5) 0.0136(9) Uani 1 1 d . . .
H7 H 0.262 0.9462 0.5569 0.016 Uiso 1 1 calc R . .
C8 C 0.2793(3) 0.8405(2) 0.5623(5) 0.0107(9) Uani 1 1 d . . .
C9 C 0.2244(3) 0.7795(2) 0.5431(5) 0.0107(8) Uani 1 1 d . . .
C10 C 0.1308(3) 0.7840(2) 0.5107(5) 0.0126(9) Uani 1 1 d . . .
C11 C -0.0600(3) 0.6623(2) 0.4367(6) 0.0160(9) Uani 1 1 d . . .
C12 C -0.0770(3) 0.6270(2) 0.6012(6) 0.0230(11) Uani 1 1 d . . .
H12 H -0.0556 0.6433 0.7265 0.028 Uiso 1 1 calc R . .
C13 C -0.1275(3) 0.5660(2) 0.5723(7) 0.0259(11) Uani 1 1 d . . .
H13 H -0.1392 0.5403 0.6805 0.031 Uiso 1 1 calc R . .
C14 C -0.1604(3) 0.5428(2) 0.3876(7) 0.0268(11) Uani 1 1 d . . .
H14 H -0.1954 0.5025 0.3713 0.032 Uiso 1 1 calc R . .
C15 C -0.1416(3) 0.5795(2) 0.2254(7) 0.0252(11) Uani 1 1 d . . .
H15 H -0.1636 0.5636 0.1 0.03 Uiso 1 1 calc R . .
C16 C -0.0897(3) 0.6403(2) 0.2494(6) 0.0195(10) Uani 1 1 d . . .
H16 H -0.0757 0.6652 0.1417 0.023 Uiso 1 1 calc R . .
C18 C 0.5746(3) 0.8071(2) 0.5851(5) 0.0154(9) Uani 1 1 d . . .
H18 H 0.5384 0.8464 0.5903 0.018 Uiso 1 1 calc R . .
C19 C 0.6629(3) 0.8163(2) 0.5590(5) 0.0158(9) Uani 1 1 d . . .
H19 H 0.6869 0.8609 0.5518 0.019 Uiso 1 1 calc R . .
C20 C 0.7153(3) 0.7577(2) 0.5437(5) 0.0180(10) Uani 1 1 d . . .
H20 H 0.7748 0.7624 0.5203 0.022 Uiso 1 1 calc R . .
C21 C 0.6792(3) 0.6923(2) 0.5634(5) 0.0170(9) Uani 1 1 d . . .
H21 H 0.7143 0.6526 0.5534 0.02 Uiso 1 1 calc R . .
C22 C 0.5911(3) 0.6856(2) 0.5979(5) 0.0123(8) Uani 1 1 d . . .
C23 C 0.5426(3) 0.6219(2) 0.6363(5) 0.0142(9) Uani 1 1 d . . .
C24 C 0.4495(3) 0.63156(19) 0.6499(5) 0.0107(8) Uani 1 1 d . . .
C25 C 0.4024(3) 0.57515(19) 0.7153(5) 0.0114(8) Uani 1 1 d . . .
H25 H 0.3421 0.5801 0.7326 0.014 Uiso 1 1 calc R . .
C26 C 0.4458(3) 0.5123(2) 0.7540(5) 0.0154(9) Uani 1 1 d . . .
C27 C 0.5349(3) 0.5005(2) 0.7409(5) 0.0145(9) Uani 1 1 d . . .
H27 H 0.5623 0.4573 0.7697 0.017 Uiso 1 1 calc R . .
C28 C 0.5811(3) 0.5567(2) 0.6824(6) 0.0154(9) Uani 1 1 d . . .

loop_
_atom_site_aniso_label
_atom_site_aniso_U_11
_atom_site_aniso_U_22
_atom_site_aniso_U_33
_atom_site_aniso_U_23
_atom_site_aniso_U_13
_atom_site_aniso_U_12
Pt 0.00965(9) 0.00856(8) 0.01440(7) -0.00003(7) 0.00128(5) -0.00056(7)
F1 0.0201(17) 0.0110(12) 0.0310(13) 0.0046(10) 0.0041(11) -0.0018(11)
F2 0.0131(16) 0.0198(13) 0.0357(14) 0.0018(11) 0.0040(12) 0.0041(11)
O1 0.0153(19) 0.0095(14) 0.0186(13) 0.0017(11) 0.0035(12) -0.0003(12)
O2 0.0121(18) 0.0119(14) 0.0352(16) -0.0033(13) 0.0019(13) -0.0005(14)
N1 0.009(2) 0.0130(18) 0.0124(15) 0.0016(13) 0.0015(13) -0.0013(14)
N5 0.016(2) 0.0125(18) 0.0188(16) -0.0009(14) 0.0012(15) 0.0036(16)
N17 0.009(2) 0.0168(18) 0.0100(14) 0.0023(13) 0.0021(13) -0.0022(14)
C2 0.012(3) 0.011(2) 0.0145(18) 0.0044(15) 0.0010(16) -0.0008(17)
C3 0.015(3) 0.013(2) 0.0171(19) -0.0028(16) 0.0016(17) -0.0030(18)
C4 0.014(3) 0.017(2) 0.0164(18) -0.0009(17) 0.0026(17) -0.0028(19)
C6 0.020(3) 0.010(2) 0.020(2) 0.0014(16) 0.0039(18) 0.0006(18)
C7 0.016(3) 0.0090(19) 0.0168(19) 0.0022(15) 0.0044(17) -0.0019(17)
C8 0.013(3) 0.0097(19) 0.0094(17) -0.0022(14) 0.0026(16) -0.0019(17)
C9 0.010(2) 0.011(2) 0.0121(17) -0.0020(15) 0.0040(15) -0.0004(17)
C10 0.017(3) 0.012(2) 0.0098(17) 0.0015(15) 0.0047(16) 0.0007(17)
C11 0.009(3) 0.011(2) 0.028(2) -0.0042(17) 0.0015(18) 0.0022(17)
C12 0.020(3) 0.024(2) 0.025(2) -0.0025(19) 0.002(2) -0.001(2)
C13 0.018(3) 0.023(2) 0.038(3) 0.010(2) 0.005(2) 0.000(2)
C14 0.013(3) 0.014(2) 0.052(3) -0.002(2) 0.000(2) -0.002(2)
C15 0.019(3) 0.019(2) 0.036(3) -0.004(2) -0.001(2) 0.004(2)
C16 0.012(3) 0.017(2) 0.030(2) 0.0048(18) 0.0049(19) 0.0027(19)
C18 0.020(3) 0.0084(19) 0.0173(19) -0.0005(16) 0.0013(17) 0.0008(18)
C19 0.017(3) 0.015(2) 0.0159(18) -0.0028(17) 0.0015(17) -0.0050(19)
C20 0.014(3) 0.022(2) 0.0185(19) -0.0014(17) 0.0046(17) -0.0046(19)
C21 0.016(3) 0.017(2) 0.0181(19) 0.0003(17) 0.0031(17) 0.0065(19)
C22 0.012(2) 0.015(2) 0.0099(17) -0.0021(16) 0.0016(15) 0.0011(18)
C23 0.014(3) 0.012(2) 0.0155(19) -0.0037(16) -0.0012(17) -0.0007(18)
C24 0.014(3) 0.0080(19) 0.0105(17) -0.0006(14) 0.0022(16) 0.0069(17)
C25 0.005(2) 0.0121(19) 0.0167(19) -0.0021(15) 0.0020(16) 0.0003(16)
C26 0.018(3) 0.010(2) 0.0175(19) 0.0014(16) 0.0011(18) -0.0009(18)
C27 0.016(3) 0.0106(19) 0.0158(18) -0.0013(15) 0.0001(17) 0.0025(18)
C28 0.011(3) 0.015(2) 0.0188(19) -0.0046(16) -0.0023(17) 0.0027(18)

loop_
_atom_type_symbol
_atom_type_description
_atom_type_scat_dispersion_real
_atom_type_scat_dispersion_imag
_atom_type_scat_source
Pt Pt -1.7033 8.3905 'International Tables Vol C Tables 4.2.6.8 and 6.1.1.4'
F F 0.0171 0.0103 'International Tables Vol C Tables 4.2.6.8 and 6.1.1.4'
O O 0.0106 0.006 'International Tables Vol C Tables 4.2.6.8 and 6.1.1.4'
N N 0.0061 0.0033 'International Tables Vol C Tables 4.2.6.8 and 6.1.1.4'
C C 0.0033 0.0016 'International Tables Vol C Tables 4.2.6.8 and 6.1.1.4'
H H 0 0 'International Tables Vol C Tables 4.2.6.8 and 6.1.1.4'

loop_
_geom_angle_atom_site_label_1
_geom_angle_atom_site_label_2
_geom_angle_atom_site_label_3
_geom_angle
_geom_angle_site_symmetry_1
_geom_angle_site_symmetry_3
C24 Pt N17 80.36(16) . .
C24 Pt N1 102.64(16) . .
N17 Pt N1 171.59(11) . .
C24 Pt O1 173.21(12) . .
N17 Pt O1 97.68(13) . .
N1 Pt O1 80.22(12) . .
C8 O1 Pt 110.8(2) . .
C4 O2 C11 117.3(3) . .
C2 N1 C9 117.2(4) . .
C2 N1 Pt 129.5(3) . .
C9 N1 Pt 113.0(3) . .
C6 N5 C10 114.2(4) . .
C18 N17 C22 118.8(4) . .
C18 N17 Pt 123.0(3) . .
C22 N17 Pt 117.6(3) . .
N1 C2 C3 123.6(4) . .
N1 C2 H2 118.2 . .
C3 C2 H2 118.2 . .
C4 C3 C2 120.1(4) . .
C4 C3 H3 120 . .
C2 C3 H3 120 . .
O2 C4 C3 124.9(4) . .
O2 C4 C10 116.9(4) . .
C3 C4 C10 118.3(4) . .
N5 C6 C7 127.1(4) . .
N5 C6 H6 116.5 . .
C7 C6 H6 116.5 . .
C6 C7 C8 119.3(4) . .
C6 C7 H7 120.3 . .
C8 C7 H7 120.3 . .
O1 C8 C7 125.1(4) . .
O1 C8 C9 120.1(4) . .
C7 C8 C9 114.8(4) . .
N1 C9 C10 123.0(4) . .
N1 C9 C8 115.8(4) . .
C10 C9 C8 121.3(4) . .
N5 C10 C9 123.3(4) . .
N5 C10 C4 118.9(4) . .
C9 C10 C4 117.7(4) . .
C16 C11 C12 123.7(4) . .
C16 C11 O2 117.4(4) . .
C12 C11 O2 118.9(4) . .
C11 C12 C13 117.1(4) . .
C11 C12 H12 121.5 . .
C13 C12 H12 121.5 . .
C14 C13 C12 121.3(4) . .
C14 C13 H13 119.3 . .
C12 C13 H13 119.3 . .
C13 C14 C15 119.9(4) . .
C13 C14 H14 120 . .
C15 C14 H14 120 . .
C14 C15 C16 120.2(4) . .
C14 C15 H15 119.9 . .
C16 C15 H15 119.9 . .
C11 C16 C15 117.8(4) . .
C11 C16 H16 121.1 . .
C15 C16 H16 121.1 . .
N17 C18 C19 122.8(4) . .
N17 C18 H18 118.6 . .
C19 C18 H18 118.6 . .
C18 C19 C20 118.4(4) . .
C18 C19 H19 120.8 . .
C20 C19 H19 120.8 . .
C21 C20 C19 119.6(4) . .
C21 C20 H20 120.2 . .
C19 C20 H20 120.2 . .
C22 C21 C20 119.9(4) . .
C22 C21 H21 120 . .
C20 C21 H21 120 . .
N17 C22 C21 120.3(4) . .
N17 C22 C23 111.3(4) . .
C21 C22 C23 128.3(4) . .
C28 C23 C24 118.7(4) . .
C28 C23 C22 126.0(4) . .
C24 C23 C22 114.8(4) . .
C25 C24 C23 117.7(3) . .
C25 C24 Pt 127.6(3) . .
C23 C24 Pt 114.3(3) . .
C26 C25 C24 119.4(4) . .
C26 C25 H25 120.3 . .
C24 C25 H25 120.3 . .
F1 C26 C27 118.3(4) . .
F1 C26 C25 117.0(4) . .
C27 C26 C25 124.7(4) . .
C26 C27 C28 115.3(4) . .
C26 C27 H27 122.3 . .
C28 C27 H27 122.3 . .
F2 C28 C27 117.0(4) . .
F2 C28 C23 118.9(4) . .
C27 C28 C23 124.1(4) . .

loop_
_geom_bond_atom_site_label_1
_geom_bond_atom_site_label_2
_geom_bond_distance
_geom_bond_site_symmetry_2
Pt C24 1.977(4) .
Pt N17 1.990(4) .
Pt N1 2.022(4) .
Pt O1 2.120(3) .
F1 C26 1.359(5) .
F2 C28 1.363(5) .
O1 C8 1.289(5) .
O2 C4 1.342(5) .
O2 C11 1.418(5) .
N1 C2 1.329(5) .
N1 C9 1.378(5) .
N5 C6 1.331(5) .
N5 C10 1.368(5) .
N17 C18 1.347(5) .
N17 C22 1.367(5) .
C2 C3 1.380(6) .
C2 H2 0.93 .
C3 C4 1.373(6) .
C3 H3 0.93 .
C4 C10 1.429(6) .
C6 C7 1.385(6) .
C6 H6 0.93 .
C7 C8 1.402(5) .
C7 H7 0.93 .
C8 C9 1.422(5) .
C9 C10 1.388(6) .
C11 C16 1.368(6) .
C11 C12 1.373(6) .
C12 C13 1.388(6) .
C12 H12 0.93 .
C13 C14 1.369(6) .
C13 H13 0.93 .
C14 C15 1.382(6) .
C14 H14 0.93 .
C15 C16 1.394(6) .
C15 H15 0.93 .
C16 H16 0.93 .
C18 C19 1.368(6) .
C18 H18 0.93 .
C19 C20 1.380(6) .
C19 H19 0.93 .
C20 C21 1.378(6) .
C20 H20 0.93 .
C21 C22 1.377(6) .
C21 H21 0.93 .
C22 C23 1.461(6) .
C23 C28 1.389(6) .
C23 C24 1.421(6) .
C24 C25 1.398(5) .
C25 C26 1.373(5) .
C25 H25 0.93 .
C26 C27 1.367(6) .
C27 C28 1.369(6) .
C27 H27 0.93 .

loop_
_geom_torsion_atom_site_label_1
_geom_torsion_atom_site_label_2
_geom_torsion_atom_site_label_3
_geom_torsion_atom_site_label_4
_geom_torsion
_geom_torsion_site_symmetry_1
_geom_torsion_site_symmetry_2
_geom_torsion_site_symmetry_3
_geom_torsion_site_symmetry_4
C24 Pt O1 C8 -112.7(12) . . . .
N17 Pt O1 C8 174.6(2) . . . .
N1 Pt O1 C8 2.8(2) . . . .
C24 Pt N1 C2 -14.4(3) . . . .
N17 Pt N1 C2 95.7(9) . . . .
O1 Pt N1 C2 171.9(3) . . . .
C24 Pt N1 C9 172.0(2) . . . .
N17 Pt N1 C9 -77.9(9) . . . .
O1 Pt N1 C9 -1.7(2) . . . .
C24 Pt N17 C18 -177.0(3) . . . .
N1 Pt N17 C18 71.4(10) . . . .
O1 Pt N17 C18 -3.6(3) . . . .
C24 Pt N17 C22 11.9(3) . . . .
N1 Pt N17 C22 -99.7(9) . . . .
O1 Pt N17 C22 -174.6(2) . . . .
C9 N1 C2 C3 -5.4(5) . . . .
Pt N1 C2 C3 -178.8(3) . . . .
N1 C2 C3 C4 1.9(6) . . . .
C11 O2 C4 C3 1.6(5) . . . .
C11 O2 C4 C10 -179.5(3) . . . .
C2 C3 C4 O2 -178.9(3) . . . .
C2 C3 C4 C10 2.2(5) . . . .
C10 N5 C6 C7 0.4(6) . . . .
N5 C6 C7 C8 -0.7(6) . . . .
Pt O1 C8 C7 179.8(3) . . . .
Pt O1 C8 C9 -3.5(4) . . . .
C6 C7 C8 O1 177.1(3) . . . .
C6 C7 C8 C9 0.3(5) . . . .
C2 N1 C9 C10 5.0(5) . . . .
Pt N1 C9 C10 179.4(3) . . . .
C2 N1 C9 C8 -174.0(3) . . . .
Pt N1 C9 C8 0.5(4) . . . .
O1 C8 C9 N1 2.2(5) . . . .
C7 C8 C9 N1 179.2(3) . . . .
O1 C8 C9 C10 -176.7(3) . . . .
C7 C8 C9 C10 0.2(5) . . . .
C6 N5 C10 C9 0.2(5) . . . .
C6 N5 C10 C4 -178.2(3) . . . .
N1 C9 C10 N5 -179.4(3) . . . .
C8 C9 C10 N5 -0.5(6) . . . .
N1 C9 C10 C4 -1.0(5) . . . .
C8 C9 C10 C4 177.8(3) . . . .
O2 C4 C10 N5 -3.1(5) . . . .
C3 C4 C10 N5 175.9(3) . . . .
O2 C4 C10 C9 178.5(3) . . . .
C3 C4 C10 C9 -2.6(5) . . . .
C4 O2 C11 C16 -95.7(5) . . . .
C4 O2 C11 C12 84.9(5) . . . .
C16 C11 C12 C13 -0.2(7) . . . .
O2 C11 C12 C13 179.1(4) . . . .
C11 C12 C13 C14 -1.3(7) . . . .
C12 C13 C14 C15 1.6(8) . . . .
C13 C14 C15 C16 -0.5(7) . . . .
C12 C11 C16 C15 1.3(7) . . . .
O2 C11 C16 C15 -178.0(4) . . . .
C14 C15 C16 C11 -1.0(7) . . . .
C22 N17 C18 C19 0.6(5) . . . .
Pt N17 C18 C19 -170.4(3) . . . .
N17 C18 C19 C20 2.5(6) . . . .
C18 C19 C20 C21 -2.8(6) . . . .
C19 C20 C21 C22 0.1(6) . . . .
C18 N17 C22 C21 -3.4(5) . . . .
Pt N17 C22 C21 168.1(3) . . . .
C18 N17 C22 C23 175.3(3) . . . .
Pt N17 C22 C23 -13.2(4) . . . .
C20 C21 C22 N17 3.1(6) . . . .
C20 C21 C22 C23 -175.4(4) . . . .
N17 C22 C23 C28 -165.4(4) . . . .
C21 C22 C23 C28 13.2(6) . . . .
N17 C22 C23 C24 6.5(5) . . . .
C21 C22 C23 C24 -174.9(4) . . . .
C28 C23 C24 C25 2.0(5) . . . .
C22 C23 C24 C25 -170.5(3) . . . .
C28 C23 C24 Pt 175.3(3) . . . .
C22 C23 C24 Pt 2.8(4) . . . .
N17 Pt C24 C25 165.0(3) . . . .
N1 Pt C24 C25 -23.0(3) . . . .
O1 Pt C24 C25 91.3(13) . . . .
N17 Pt C24 C23 -7.5(3) . . . .
N1 Pt C24 C23 164.5(3) . . . .
O1 Pt C24 C23 -81.2(13) . . . .
C23 C24 C25 C26 -3.3(5) . . . .
Pt C24 C25 C26 -175.6(3) . . . .
C24 C25 C26 F1 -178.3(3) . . . .
C24 C25 C26 C27 2.8(6) . . . .
F1 C26 C27 C28 -179.7(3) . . . .
C25 C26 C27 C28 -0.8(6) . . . .
C26 C27 C28 F2 177.5(3) . . . .
C26 C27 C28 C23 -0.6(6) . . . .
C24 C23 C28 F2 -178.1(3) . . . .
C22 C23 C28 F2 -6.5(6) . . . .
C24 C23 C28 C27 0.0(6) . . . .
C22 C23 C28 C27 171.6(4) . . . .
